data_1503175
loop_
_publ_author_name
'Evenson, Sean J.'
'Rasmussen, Seth C.'

_publ_section_title
;
 N-acyldithieno[3,2-b:2',3'-d]pyrroles: second generation
 dithieno[3,2-b:2',3'-d]pyrrole building blocks with stabilized energy
 levels.
;
_journal_issue 18
_journal_name_full 'Organic letters'
_journal_page_first 4054
_journal_page_last 4057
_journal_paper_doi 10.1021/ol101647f
_journal_volume 12
_journal_year 2010
_chemical_formula_moiety 'C16 H19 N O S2'
_chemical_formula_sum 'C16 H19 N O S2'
_chemical_formula_weight 305.44
_chemical_name_common N-Octanoyldithieno[3,2-b:2',3'-d]pyrrole
_chemical_name_systematic
; 
N-Octanoyldithieno[3,2-b:2',3'-d]pyrrole
;
_space_group_IT_number 14
_symmetry_cell_setting monoclinic
_symmetry_space_group_name_Hall '-P 2ybc'
_symmetry_space_group_name_H-M 'P 1 21/c 1'
_atom_sites_solution_hydrogens geom
_atom_sites_solution_primary direct
_atom_sites_solution_secondary difmap
_audit_creation_method SHELXL-97
_cell_angle_alpha 90.00
_cell_angle_beta 90.891(8)
_cell_angle_gamma 90.00
_cell_formula_units_Z 4
_cell_length_a 8.070(3)
_cell_length_b 10.917(5)
_cell_length_c 17.772(8)
_cell_measurement_reflns_used 1785
_cell_measurement_temperature 273(2)
_cell_measurement_theta_max 26.97
_cell_measurement_theta_min 2.29
_cell_volume 1565.5(12)
_computing_cell_refinement 'Bruker SMART'
_computing_data_collection 'Bruker SMART'
_computing_data_reduction 'Bruker SAINT'
_computing_molecular_graphics 'Bruker SHELXTL'
_computing_publication_material 'Bruker SHELXTL'
_computing_structure_refinement 'SHELXL-97 (Sheldrick, 1997)'
_computing_structure_solution 'SHELXS-97 (Sheldrick, 1990)'
_diffrn_ambient_temperature 273(2)
_diffrn_measured_fraction_theta_full 0.989
_diffrn_measured_fraction_theta_max 0.989
_diffrn_measurement_device_type 'CCD area detector'
_diffrn_measurement_method 'phi and omega scans'
_diffrn_radiation_monochromator graphite
_diffrn_radiation_source 'fine-focus sealed tube'
_diffrn_radiation_type MoK\a
_diffrn_radiation_wavelength 0.71073
_diffrn_reflns_av_R_equivalents 0.0452
_diffrn_reflns_av_sigmaI/netI 0.0498
_diffrn_reflns_limit_h_max 10
_diffrn_reflns_limit_h_min -10
_diffrn_reflns_limit_k_max 12
_diffrn_reflns_limit_k_min -14
_diffrn_reflns_limit_l_max 22
_diffrn_reflns_limit_l_min -23
_diffrn_reflns_number 10004
_diffrn_reflns_theta_full 28.03
_diffrn_reflns_theta_max 28.03
_diffrn_reflns_theta_min 2.19
_exptl_absorpt_coefficient_mu 0.335
_exptl_absorpt_correction_T_max 1.000000
_exptl_absorpt_correction_T_min 0.548578
_exptl_absorpt_correction_type numerical
_exptl_absorpt_process_details SADABS
_exptl_crystal_colour clear-yel
_exptl_crystal_density_diffrn 1.296
_exptl_crystal_density_method 'not measured'
_exptl_crystal_description rod/plate
_exptl_crystal_F_000 648
_exptl_crystal_size_max 0.80
_exptl_crystal_size_mid 0.24
_exptl_crystal_size_min 0.18
_refine_diff_density_max 0.231
_refine_diff_density_min -0.254
_refine_diff_density_rms 0.061
_refine_ls_extinction_coef 0.015(2)
_refine_ls_extinction_expression Fc^*^=kFc[1+0.001xFc^2^\l^3^/sin(2\q)]^-1/4^
_refine_ls_extinction_method SHELXL
_refine_ls_goodness_of_fit_ref 1.037
_refine_ls_hydrogen_treatment constr
_refine_ls_matrix_type full
_refine_ls_number_parameters 182
_refine_ls_number_reflns 3747
_refine_ls_number_restraints 0
_refine_ls_restrained_S_all 1.037
_refine_ls_R_factor_all 0.0733
_refine_ls_R_factor_gt 0.0430
_refine_ls_shift/su_max 0.000
_refine_ls_shift/su_mean 0.000
_refine_ls_structure_factor_coef Fsqd
_refine_ls_weighting_details 'calc w=1/[\s^2^(Fo^2^)+(0.0613P)^2^+0.2064P] where P=(Fo^2^+2Fc^2^)/3'
_refine_ls_weighting_scheme calc
_refine_ls_wR_factor_gt 0.1134
_refine_ls_wR_factor_ref 0.1325
_reflns_number_gt 2433
_reflns_number_total 3747
_reflns_threshold_expression >2sigma(I)
_cod_data_source_file ol101647f_si_002.cif
_cod_data_source_block sxe1m
_cod_depositor_comments
;
The following automatic conversions were performed:

'_symmetry_cell_setting' value 'Monoclinic' changed to 'monoclinic'
according to /home/saulius/struct/CIF-dictionaries/cif_core.dic
dictionary named 'cif_core.dic' version 2.4.2 from 2011-04-26.

Automatic conversion script
Id: cif_fix_values 1715 2011-07-08 13:25:40Z adriana 
;
_cod_original_cell_volume 1565.6(12)
_cod_original_sg_symbol_H-M P2(1)/c
_cod_database_code 1503175

loop_
_symmetry_equiv_pos_as_xyz
'x, y, z'
'-x, y+1/2, -z+1/2'
'-x, -y, -z'
'x, -y-1/2, z-1/2'

loop_
_atom_site_label
_atom_site_type_symbol
_atom_site_fract_x
_atom_site_fract_y
_atom_site_fract_z
_atom_site_U_iso_or_equiv
_atom_site_adp_type
_atom_site_occupancy
_atom_site_symmetry_multiplicity
_atom_site_calc_flag
_atom_site_refinement_flags
S1 S 0.35524(7) -0.26931(6) 0.38487(3) 0.0652(2) Uani 1 1 d .
S2 S 0.51939(7) -0.42639(5) 0.58194(3) 0.0691(2) Uani 1 1 d .
N1 N 0.34514(18) -0.10170(14) 0.57394(7) 0.0521(4) Uani 1 1 d .
O1 O 0.3134(2) -0.01126(15) 0.68588(8) 0.0817(5) Uani 1 1 d .
C1 C 0.4678(3) -0.2512(2) 0.67561(11) 0.0661(6) Uani 1 1 d .
H1 H 0.4631 -0.2052 0.7196 0.079 Uiso 1 1 calc R
C2 C 0.5259(3) -0.3660(2) 0.67135(12) 0.0737(6) Uani 1 1 d .
H2 H 0.5661 -0.4091 0.7129 0.088 Uiso 1 1 calc R
C3 C 0.2792(3) -0.1244(2) 0.36877(11) 0.0671(6) Uani 1 1 d .
H3 H 0.2485 -0.0962 0.3212 0.081 Uiso 1 1 calc R
C4 C 0.2679(3) -0.0550(2) 0.43175(10) 0.0595(5) Uani 1 1 d .
H4 H 0.2294 0.0253 0.4329 0.071 Uiso 1 1 calc R
C5 C -0.0580(3) 0.7650(2) 0.62640(14) 0.0805(7) Uani 1 1 d .
H5A H -0.0745 0.8270 0.6638 0.121 Uiso 1 1 calc R
H5B H -0.1607 0.7494 0.6002 0.121 Uiso 1 1 calc R
H5C H 0.0233 0.7925 0.5913 0.121 Uiso 1 1 calc R
C6 C 0.0017(3) 0.6488(2) 0.66393(12) 0.0728(6) Uani 1 1 d .
H6A H -0.0791 0.6236 0.7007 0.087 Uiso 1 1 calc R
H6B H 0.1048 0.6657 0.6907 0.087 Uiso 1 1 calc R
C7 C 0.0293(3) 0.5445(2) 0.60971(11) 0.0621(5) Uani 1 1 d .
H7A H 0.1107 0.5695 0.5731 0.074 Uiso 1 1 calc R
H7B H -0.0736 0.5278 0.5827 0.074 Uiso 1 1 calc R
C8 C 0.0882(3) 0.42801(19) 0.64764(11) 0.0640(5) Uani 1 1 d .
H8A H 0.0047 0.4016 0.6828 0.077 Uiso 1 1 calc R
H8B H 0.1886 0.4457 0.6763 0.077 Uiso 1 1 calc R
C9 C 0.1229(3) 0.3236(2) 0.59352(11) 0.0614(5) Uani 1 1 d .
H9A H 0.0227 0.3054 0.5648 0.074 Uiso 1 1 calc R
H9B H 0.2068 0.3495 0.5584 0.074 Uiso 1 1 calc R
C10 C 0.1811(3) 0.20890(19) 0.63310(11) 0.0623(5) Uani 1 1 d .
H10A H 0.0951 0.1810 0.6666 0.075 Uiso 1 1 calc R
H10B H 0.2785 0.2280 0.6636 0.075 Uiso 1 1 calc R
C11 C 0.2232(2) 0.10602(18) 0.57886(10) 0.0561(5) Uani 1 1 d .
H11A H 0.1234 0.0816 0.5517 0.067 Uiso 1 1 calc R
H11B H 0.3017 0.1361 0.5424 0.067 Uiso 1 1 calc R
C12 C 0.2955(2) -0.00342(19) 0.61810(10) 0.0576(5) Uani 1 1 d .
C13 C 0.4347(2) -0.29402(18) 0.54728(10) 0.0522(4) Uani 1 1 d .
C14 C 0.4143(2) -0.20972(18) 0.60338(10) 0.0537(5) Uani 1 1 d .
C16 C 0.3234(2) -0.12256(18) 0.49566(9) 0.0500(4) Uani 1 1 d .
C17 C 0.3757(2) -0.23853(18) 0.47902(9) 0.0511(4) Uani 1 1 d .

loop_
_atom_site_aniso_label
_atom_site_aniso_U_11
_atom_site_aniso_U_22
_atom_site_aniso_U_33
_atom_site_aniso_U_23
_atom_site_aniso_U_13
_atom_site_aniso_U_12
S1 0.0762(4) 0.0801(4) 0.0392(3) -0.0066(2) -0.0034(2) 0.0016(3)
S2 0.0772(4) 0.0695(4) 0.0604(3) 0.0084(2) -0.0072(3) 0.0075(3)
N1 0.0610(9) 0.0595(9) 0.0356(7) 0.0007(6) -0.0044(6) -0.0044(7)
O1 0.1197(13) 0.0838(11) 0.0411(8) -0.0104(7) -0.0123(8) 0.0095(9)
C1 0.0743(13) 0.0823(16) 0.0415(10) 0.0062(9) -0.0079(9) -0.0005(12)
C2 0.0767(14) 0.0912(18) 0.0529(12) 0.0186(11) -0.0103(10) 0.0017(13)
C3 0.0780(13) 0.0832(15) 0.0400(9) 0.0054(9) -0.0063(9) 0.0017(12)
C4 0.0670(12) 0.0680(13) 0.0433(10) 0.0064(8) -0.0049(8) -0.0013(10)
C5 0.0951(17) 0.0712(15) 0.0752(16) -0.0061(12) -0.0031(13) 0.0017(13)
C6 0.0866(15) 0.0769(15) 0.0549(12) -0.0069(10) -0.0051(10) 0.0083(12)
C7 0.0644(12) 0.0748(13) 0.0470(10) -0.0037(9) 0.0039(9) 0.0041(10)
C8 0.0679(12) 0.0753(14) 0.0489(10) -0.0041(9) 0.0039(9) 0.0030(11)
C9 0.0624(12) 0.0741(14) 0.0479(10) -0.0039(9) 0.0050(9) 0.0011(10)
C10 0.0640(12) 0.0729(14) 0.0502(10) -0.0049(9) 0.0024(9) 0.0013(10)
C11 0.0577(11) 0.0653(12) 0.0454(10) -0.0040(8) 0.0011(8) -0.0056(9)
C12 0.0613(11) 0.0672(13) 0.0443(10) -0.0060(9) -0.0035(8) -0.0092(9)
C13 0.0509(10) 0.0622(12) 0.0432(9) 0.0035(8) -0.0019(7) -0.0046(9)
C14 0.0560(10) 0.0662(12) 0.0388(9) 0.0021(8) -0.0027(8) -0.0056(9)
C16 0.0499(10) 0.0633(12) 0.0369(8) 0.0006(8) -0.0013(7) -0.0086(9)
C17 0.0507(10) 0.0642(12) 0.0384(9) 0.0003(8) -0.0004(7) -0.0063(9)

loop_
_atom_type_symbol
_atom_type_description
_atom_type_scat_dispersion_real
_atom_type_scat_dispersion_imag
_atom_type_scat_source
C C 0.0033 0.0016 'International Tables Vol C Tables 4.2.6.8 and 6.1.1.4'
H H 0.0000 0.0000 'International Tables Vol C Tables 4.2.6.8 and 6.1.1.4'
N N 0.0061 0.0033 'International Tables Vol C Tables 4.2.6.8 and 6.1.1.4'
O O 0.0106 0.0060 'International Tables Vol C Tables 4.2.6.8 and 6.1.1.4'
S S 0.1246 0.1234 'International Tables Vol C Tables 4.2.6.8 and 6.1.1.4'

loop_
_geom_angle_atom_site_label_1
_geom_angle_atom_site_label_2
_geom_angle_atom_site_label_3
_geom_angle
C17 S1 C3 90.62(10)
C13 S2 C2 90.87(11)
C12 N1 C14 123.66(15)
C12 N1 C16 130.15(16)
C14 N1 C16 105.86(14)
C2 C1 C14 110.37(19)
C2 C1 H1 124.8
C14 C1 H1 124.8
C1 C2 S2 113.87(16)
C1 C2 H2 123.1
S2 C2 H2 123.1
C4 C3 S1 113.91(16)
C4 C3 H3 123.0
S1 C3 H3 123.0
C3 C4 C16 110.2(2)
C3 C4 H4 124.9
C16 C4 H4 124.9
C6 C5 H5A 109.5
C6 C5 H5B 109.5
H5A C5 H5B 109.5
C6 C5 H5C 109.5
H5A C5 H5C 109.5
H5B C5 H5C 109.5
C5 C6 C7 113.65(19)
C5 C6 H6A 108.8
C7 C6 H6A 108.8
C5 C6 H6B 108.8
C7 C6 H6B 108.8
H6A C6 H6B 107.7
C6 C7 C8 113.45(17)
C6 C7 H7A 108.9
C8 C7 H7A 108.9
C6 C7 H7B 108.9
C8 C7 H7B 108.9
H7A C7 H7B 107.7
C7 C8 C9 114.09(17)
C7 C8 H8A 108.7
C9 C8 H8A 108.7
C7 C8 H8B 108.7
C9 C8 H8B 108.7
H8A C8 H8B 107.6
C10 C9 C8 112.75(17)
C10 C9 H9A 109.0
C8 C9 H9A 109.0
C10 C9 H9B 109.0
C8 C9 H9B 109.0
H9A C9 H9B 107.8
C9 C10 C11 112.85(17)
C9 C10 H10A 109.0
C11 C10 H10A 109.0
C9 C10 H10B 109.0
C11 C10 H10B 109.0
H10A C10 H10B 107.8
C12 C11 C10 112.52(16)
C12 C11 H11A 109.1
C10 C11 H11A 109.1
C12 C11 H11B 109.1
C10 C11 H11B 109.1
H11A C11 H11B 107.8
O1 C12 N1 118.31(19)
O1 C12 C11 123.91(18)
N1 C12 C11 117.78(16)
C14 C13 C17 106.90(18)
C14 C13 S2 110.97(14)
C17 C13 S2 142.13(16)
C13 C14 N1 110.20(16)
C13 C14 C1 113.92(19)
N1 C14 C1 135.88(18)
C17 C16 N1 109.08(15)
C17 C16 C4 113.71(17)
N1 C16 C4 137.18(18)
C16 C17 C13 107.95(16)
C16 C17 S1 111.56(13)
C13 C17 S1 140.46(16)

loop_
_geom_bond_atom_site_label_1
_geom_bond_atom_site_label_2
_geom_bond_distance
S1 C17 1.7122(19)
S1 C3 1.719(2)
S2 C13 1.709(2)
S2 C2 1.720(2)
N1 C12 1.392(2)
N1 C14 1.402(2)
N1 C16 1.418(2)
O1 C12 1.214(2)
C1 C2 1.341(3)
C1 C14 1.422(3)
C1 H1 0.9300
C2 H2 0.9300
C3 C4 1.356(3)
C3 H3 0.9300
C4 C16 1.421(3)
C4 H4 0.9300
C5 C6 1.509(3)
C5 H5A 0.9600
C5 H5B 0.9600
C5 H5C 0.9600
C6 C7 1.510(3)
C6 H6A 0.9700
C6 H6B 0.9700
C7 C8 1.512(3)
C7 H7A 0.9700
C7 H7B 0.9700
C8 C9 1.520(3)
C8 H8A 0.9700
C8 H8B 0.9700
C9 C10 1.508(3)
C9 H9A 0.9700
C9 H9B 0.9700
C10 C11 1.522(3)
C10 H10A 0.9700
C10 H10B 0.9700
C11 C12 1.497(3)
C11 H11A 0.9700
C11 H11B 0.9700
C13 C14 1.369(3)
C13 C17 1.431(2)
C16 C17 1.368(3)
